data_4026910
loop_
_publ_author_name
'Melissa L. McIntosh'
'Ryne C. Johnston'
'Ommidala Pattawong'
'Bradley O. Ashburn'
'Michael R. Naffziger'
'Paul Ha-Yeon Cheong'
'Rich G. Carter'

_publ_section_title
;
 Synthesis and Computational Analysis of Densely Functionalized Triazoles
 Using o-Nitrophenylalkynes
;
_journal_name_full 'Journal of Organic Chemistry'
_journal_page_first 1101
_journal_page_last 1112
_journal_paper_doi 10.1021/jo202467k
_journal_volume 77
_journal_year 2012
_chemical_formula_sum 'C16 H13 Cl N4 O2'
_chemical_formula_weight 328.75
_chemical_name_systematic
;
 ?
;
_space_group_IT_number 15
_symmetry_cell_setting monoclinic
_symmetry_space_group_name_Hall '-C 2yc'
_symmetry_space_group_name_H-M 'C 1 2/c 1'
_atom_sites_solution_hydrogens difmap
_atom_sites_solution_primary direct
_atom_sites_solution_secondary difmap
_audit_creation_method SHELXLTL
_cell_angle_alpha 90.00
_cell_angle_beta 113.436(2)
_cell_angle_gamma 90.00
_cell_formula_units_Z 8
_cell_length_a 30.931(6)
_cell_length_b 7.4285(13)
_cell_length_c 14.506(3)
_cell_measurement_reflns_used 2582
_cell_measurement_temperature 173(2)
_cell_measurement_theta_max 26.62
_cell_measurement_theta_min 2.82
_cell_volume 3058.1(10)
_computing_cell_refinement 'Bruker SAINT'
_computing_data_collection 'Bruker SMART'
_computing_data_reduction 'Bruker SAINT'
_computing_molecular_graphics 'Bruker SHELXTL'
_computing_publication_material 'Bruker SHELXTL'
_computing_structure_refinement 'Bruker SHELXTL'
_computing_structure_solution 'Bruker SHELXTL'
_diffrn_ambient_temperature 173(2)
_diffrn_measured_fraction_theta_full 0.998
_diffrn_measured_fraction_theta_max 0.998
_diffrn_measurement_device_type 'CCD area detector Bruker Apex'
_diffrn_measurement_method 'phi and omega scans'
_diffrn_radiation_monochromator graphite
_diffrn_radiation_source 'fine-focus sealed tube'
_diffrn_radiation_type MoK\a
_diffrn_radiation_wavelength 0.71073
_diffrn_reflns_av_R_equivalents 0.0404
_diffrn_reflns_av_sigmaI/netI 0.0463
_diffrn_reflns_limit_h_max 38
_diffrn_reflns_limit_h_min -39
_diffrn_reflns_limit_k_max 5
_diffrn_reflns_limit_k_min -9
_diffrn_reflns_limit_l_max 18
_diffrn_reflns_limit_l_min -18
_diffrn_reflns_number 9853
_diffrn_reflns_theta_full 27.00
_diffrn_reflns_theta_max 27.00
_diffrn_reflns_theta_min 1.44
_exptl_absorpt_coefficient_mu 0.265
_exptl_absorpt_correction_T_max 0.9817
_exptl_absorpt_correction_T_min 0.9319
_exptl_absorpt_correction_type multi-scan
_exptl_absorpt_process_details SADABS
_exptl_crystal_colour colorless
_exptl_crystal_density_diffrn 1.428
_exptl_crystal_density_meas 0
_exptl_crystal_description plate
_exptl_crystal_F_000 1360
_exptl_crystal_size_max 0.27
_exptl_crystal_size_mid 0.22
_exptl_crystal_size_min 0.07
_refine_diff_density_max 0.489
_refine_diff_density_min -0.324
_refine_diff_density_rms 0.060
_refine_ls_extinction_method none
_refine_ls_goodness_of_fit_ref 1.001
_refine_ls_hydrogen_treatment refall
_refine_ls_matrix_type full
_refine_ls_number_parameters 260
_refine_ls_number_reflns 3342
_refine_ls_number_restraints 0
_refine_ls_restrained_S_all 1.001
_refine_ls_R_factor_all 0.0709
_refine_ls_R_factor_gt 0.0505
_refine_ls_shift/su_max 0.000
_refine_ls_shift/su_mean 0.000
_refine_ls_structure_factor_coef Fsqd
_refine_ls_weighting_details 'calc w=1/[\s^2^(Fo^2^)+(0.0685P)^2^+2.9034P] where P=(Fo^2^+2Fc^2^)/3'
_refine_ls_weighting_scheme calc
_refine_ls_wR_factor_gt 0.1203
_refine_ls_wR_factor_ref 0.1331
_reflns_number_gt 2556
_reflns_number_total 3342
_reflns_threshold_expression >2sigma(I)
_cod_data_source_file jo202467k_si_004.cif
_cod_data_source_block rc48
_cod_original_cell_volume 3058.1(9)
_cod_database_code 4026910

loop_
_symmetry_equiv_pos_as_xyz
'x, y, z'
'-x, y, -z+1/2'
'x+1/2, y+1/2, z'
'-x+1/2, y+1/2, -z+1/2'
'-x, -y, -z'
'x, -y, z-1/2'
'-x+1/2, -y+1/2, -z'
'x+1/2, -y+1/2, z-1/2'

loop_
_atom_site_label
_atom_site_type_symbol
_atom_site_fract_x
_atom_site_fract_y
_atom_site_fract_z
_atom_site_U_iso_or_equiv
_atom_site_adp_type
_atom_site_occupancy
_atom_site_symmetry_multiplicity
_atom_site_calc_flag
Cl1 Cl 0.10936(2) -0.01714(8) 0.20368(4) 0.0387(2) Uani 1 1 d
O1 O 0.04196(6) 0.4264(3) 0.47477(12) 0.0402(5) Uani 1 1 d
O2 O 0.11246(6) 0.3175(2) 0.54126(11) 0.0377(4) Uani 1 1 d
N1 N 0.15302(6) -0.0350(3) 0.45322(13) 0.0250(4) Uani 1 1 d
N2 N 0.15432(7) -0.1882(3) 0.50366(13) 0.0285(4) Uani 1 1 d
N3 N 0.11075(7) -0.2232(3) 0.49266(13) 0.0277(4) Uani 1 1 d
N4 N 0.07784(6) 0.3631(2) 0.47080(13) 0.0254(4) Uani 1 1 d
C1 C 0.09212(7) 0.1792(3) 0.24437(15) 0.0242(5) Uani 1 1 d
C2 C 0.07631(8) 0.3226(3) 0.17875(15) 0.0255(5) Uani 1 1 d
C3 C 0.06061(8) 0.4770(3) 0.20828(16) 0.0276(5) Uani 1 1 d
C4 C 0.06028(8) 0.4886(3) 0.30317(16) 0.0259(5) Uani 1 1 d
C5 C 0.07753(7) 0.3452(3) 0.36833(14) 0.0227(5) Uani 1 1 d
C6 C 0.09415(7) 0.1865(3) 0.34286(14) 0.0221(4) Uani 1 1 d
C7 C 0.10867(8) 0.0287(3) 0.40965(15) 0.0223(4) Uani 1 1 d
C8 C 0.08164(8) -0.0907(3) 0.43589(15) 0.0247(5) Uani 1 1 d
C9 C 0.03025(9) -0.0872(4) 0.4119(2) 0.0379(6) Uani 1 1 d
C10 C 0.19694(8) 0.0417(4) 0.45233(17) 0.0299(5) Uani 1 1 d
C11 C 0.23521(8) 0.0557(3) 0.55707(17) 0.0280(5) Uani 1 1 d
C12 C 0.22919(9) 0.1613(4) 0.62978(19) 0.0367(6) Uani 1 1 d
C13 C 0.26423(9) 0.1725(4) 0.72565(19) 0.0405(6) Uani 1 1 d
C14 C 0.30581(9) 0.0780(4) 0.7494(2) 0.0387(6) Uani 1 1 d
C15 C 0.31213(9) -0.0254(4) 0.6769(2) 0.0384(6) Uani 1 1 d
C16 C 0.27714(9) -0.0366(3) 0.5807(2) 0.0335(5) Uani 1 1 d
H2 H 0.0758(8) 0.315(3) 0.1134(18) 0.033(7) Uiso 1 1 d
H3 H 0.0494(9) 0.570(4) 0.164(2) 0.035(7) Uiso 1 1 d
H4 H 0.0514(7) 0.588(3) 0.3257(16) 0.020(6) Uiso 1 1 d
H9A H 0.0219(15) 0.005(6) 0.441(3) 0.093(14) Uiso 1 1 d
H9B H 0.0185(12) -0.187(5) 0.431(3) 0.074(11) Uiso 1 1 d
H9C H 0.0081(16) -0.086(7) 0.332(4) 0.126(16) Uiso 1 1 d
H10A H 0.1879(8) 0.161(3) 0.4245(17) 0.024(6) Uiso 1 1 d
H10B H 0.2086(8) -0.032(3) 0.4108(19) 0.029(6) Uiso 1 1 d
H12 H 0.1999(9) 0.225(4) 0.6142(17) 0.034(7) Uiso 1 1 d
H13 H 0.2592(9) 0.247(4) 0.772(2) 0.048(8) Uiso 1 1 d
H14 H 0.3301(11) 0.077(4) 0.817(2) 0.053(8) Uiso 1 1 d
H15 H 0.3399(11) -0.090(4) 0.696(2) 0.056(9) Uiso 1 1 d
H16 H 0.2820(9) -0.103(4) 0.531(2) 0.046(8) Uiso 1 1 d

loop_
_atom_site_aniso_label
_atom_site_aniso_U_11
_atom_site_aniso_U_22
_atom_site_aniso_U_33
_atom_site_aniso_U_23
_atom_site_aniso_U_13
_atom_site_aniso_U_12
Cl1 0.0629(4) 0.0301(3) 0.0308(3) -0.0014(2) 0.0267(3) 0.0103(3)
O1 0.0376(10) 0.0563(12) 0.0326(9) -0.0069(8) 0.0203(8) 0.0057(9)
O2 0.0488(10) 0.0389(11) 0.0246(8) -0.0004(7) 0.0138(7) 0.0081(8)
N1 0.0304(10) 0.0232(10) 0.0242(9) 0.0024(7) 0.0137(8) -0.0016(8)
N2 0.0365(11) 0.0239(11) 0.0284(9) 0.0056(8) 0.0163(8) 0.0018(8)
N3 0.0376(11) 0.0234(10) 0.0282(9) 0.0010(8) 0.0194(8) -0.0013(8)
N4 0.0316(10) 0.0228(10) 0.0255(9) -0.0048(7) 0.0152(8) 0.0005(8)
C1 0.0288(11) 0.0244(12) 0.0227(10) -0.0031(9) 0.0136(9) 0.0012(9)
C2 0.0313(12) 0.0278(13) 0.0206(10) 0.0002(9) 0.0136(9) -0.0003(9)
C3 0.0317(12) 0.0277(12) 0.0237(10) 0.0048(9) 0.0114(9) 0.0049(10)
C4 0.0300(12) 0.0225(12) 0.0258(10) -0.0023(9) 0.0117(9) 0.0046(9)
C5 0.0256(11) 0.0256(12) 0.0199(9) -0.0031(8) 0.0122(8) -0.0005(9)
C6 0.0250(10) 0.0223(11) 0.0215(9) 0.0003(8) 0.0119(8) -0.0004(9)
C7 0.0295(11) 0.0202(11) 0.0201(9) -0.0010(8) 0.0131(8) -0.0019(9)
C8 0.0327(12) 0.0240(12) 0.0223(10) -0.0020(9) 0.0162(9) -0.0003(9)
C9 0.0368(14) 0.0366(16) 0.0500(15) -0.0006(13) 0.0276(13) -0.0033(12)
C10 0.0301(12) 0.0306(13) 0.0324(12) 0.0058(10) 0.0160(10) -0.0005(10)
C11 0.0265(11) 0.0236(12) 0.0356(12) 0.0044(9) 0.0141(9) -0.0023(9)
C12 0.0328(13) 0.0384(15) 0.0412(13) -0.0005(11) 0.0171(11) 0.0076(11)
C13 0.0420(15) 0.0435(17) 0.0393(14) -0.0053(12) 0.0195(12) -0.0017(12)
C14 0.0345(13) 0.0415(16) 0.0358(13) 0.0019(11) 0.0095(11) -0.0049(12)
C15 0.0276(13) 0.0319(14) 0.0506(15) 0.0049(12) 0.0103(11) 0.0021(11)
C16 0.0331(13) 0.0275(13) 0.0429(13) 0.0000(11) 0.0183(11) 0.0002(10)

loop_
_atom_type_symbol
_atom_type_description
_atom_type_scat_dispersion_real
_atom_type_scat_dispersion_imag
_atom_type_scat_source
C C 0.0033 0.0016 'International Tables Vol C Tables 4.2.6.8 and 6.1.1.4'
H H 0.0000 0.0000 'International Tables Vol C Tables 4.2.6.8 and 6.1.1.4'
N N 0.0061 0.0033 'International Tables Vol C Tables 4.2.6.8 and 6.1.1.4'
O O 0.0106 0.0060 'International Tables Vol C Tables 4.2.6.8 and 6.1.1.4'
Cl Cl 0.1484 0.1585 'International Tables Vol C Tables 4.2.6.8 and 6.1.1.4'

loop_
_geom_angle_atom_site_label_1
_geom_angle_atom_site_label_2
_geom_angle_atom_site_label_3
_geom_angle
N2 N1 C7 110.91(18)
N2 N1 C10 120.13(18)
C7 N1 C10 128.95(19)
N3 N2 N1 107.04(17)
N2 N3 C8 109.13(18)
O2 N4 O1 125.88(18)
O2 N4 C5 118.38(18)
O1 N4 C5 115.73(17)
C2 C1 C6 122.0(2)
C2 C1 Cl1 119.09(16)
C6 C1 Cl1 118.86(16)
C3 C2 C1 119.96(19)
C3 C2 H2 119.5(16)
C1 C2 H2 120.5(16)
C2 C3 C4 120.3(2)
C2 C3 H3 119.3(16)
C4 C3 H3 120.4(16)
C5 C4 C3 118.6(2)
C5 C4 H4 118.4(14)
C3 C4 H4 122.8(14)
C4 C5 C6 123.59(19)
C4 C5 N4 117.45(19)
C6 C5 N4 118.96(18)
C5 C6 C1 115.48(18)
C5 C6 C7 123.17(18)
C1 C6 C7 121.09(19)
N1 C7 C8 105.19(19)
N1 C7 C6 125.12(19)
C8 C7 C6 129.6(2)
N3 C8 C7 107.72(19)
N3 C8 C9 122.7(2)
C7 C8 C9 129.5(2)
C8 C9 H9A 113(3)
C8 C9 H9B 116(2)
H9A C9 H9B 105(3)
C8 C9 H9C 114(2)
H9A C9 H9C 109(4)
H9B C9 H9C 100(3)
N1 C10 C11 111.87(18)
N1 C10 H10A 104.1(13)
C11 C10 H10A 109.6(13)
N1 C10 H10B 110.6(14)
C11 C10 H10B 108.8(14)
H10A C10 H10B 112(2)
C16 C11 C12 119.3(2)
C16 C11 C10 119.7(2)
C12 C11 C10 121.0(2)
C13 C12 C11 120.7(2)
C13 C12 H12 119.5(15)
C11 C12 H12 119.8(15)
C14 C13 C12 119.9(3)
C14 C13 H13 121.8(17)
C12 C13 H13 118.3(17)
C15 C14 C13 119.5(2)
C15 C14 H14 118.9(18)
C13 C14 H14 121.5(18)
C14 C15 C16 120.7(2)
C14 C15 H15 117.0(18)
C16 C15 H15 122.2(18)
C11 C16 C15 119.9(2)
C11 C16 H16 119.6(17)
C15 C16 H16 120.5(17)

loop_
_geom_bond_atom_site_label_1
_geom_bond_atom_site_label_2
_geom_bond_distance
Cl1 C1 1.735(2)
O1 N4 1.228(2)
O2 N4 1.198(2)
N1 N2 1.345(3)
N1 C7 1.347(3)
N1 C10 1.478(3)
N2 N3 1.318(3)
N3 C8 1.367(3)
N4 C5 1.489(3)
C1 C2 1.382(3)
C1 C6 1.406(3)
C2 C3 1.379(3)
C2 H2 0.94(2)
C3 C4 1.383(3)
C3 H3 0.92(3)
C4 C5 1.383(3)
C4 H4 0.89(2)
C5 C6 1.393(3)
C6 C7 1.473(3)
C7 C8 1.373(3)
C8 C9 1.486(3)
C9 H9A 0.90(4)
C9 H9B 0.91(4)
C9 H9C 1.08(5)
C10 C11 1.513(3)
C10 H10A 0.97(2)
C10 H10B 0.98(3)
C11 C16 1.384(3)
C11 C12 1.385(3)
C12 C13 1.385(3)
C12 H12 0.96(3)
C13 C14 1.383(4)
C13 H13 0.94(3)
C14 C15 1.378(4)
C14 H14 0.97(3)
C15 C16 1.388(4)
C15 H15 0.92(3)
C16 H16 0.93(3)

loop_
_geom_torsion_atom_site_label_1
_geom_torsion_atom_site_label_2
_geom_torsion_atom_site_label_3
_geom_torsion_atom_site_label_4
_geom_torsion
C7 N1 N2 N3 -0.1(2)
C10 N1 N2 N3 179.20(18)
N1 N2 N3 C8 -0.6(2)
C6 C1 C2 C3 -1.9(3)
Cl1 C1 C2 C3 177.31(17)
C1 C2 C3 C4 -0.5(3)
C2 C3 C4 C5 2.3(3)
C3 C4 C5 C6 -1.8(3)
C3 C4 C5 N4 178.5(2)
O2 N4 C5 C4 -135.1(2)
O1 N4 C5 C4 44.2(3)
O2 N4 C5 C6 45.3(3)
O1 N4 C5 C6 -135.5(2)
C4 C5 C6 C1 -0.4(3)
N4 C5 C6 C1 179.23(18)
C4 C5 C6 C7 -174.6(2)
N4 C5 C6 C7 5.0(3)
C2 C1 C6 C5 2.3(3)
Cl1 C1 C6 C5 -176.91(16)
C2 C1 C6 C7 176.6(2)
Cl1 C1 C6 C7 -2.6(3)
N2 N1 C7 C8 0.7(2)
C10 N1 C7 C8 -178.4(2)
N2 N1 C7 C6 -175.37(19)
C10 N1 C7 C6 5.4(3)
C5 C6 C7 N1 -113.4(2)
C1 C6 C7 N1 72.7(3)
C5 C6 C7 C8 71.5(3)
C1 C6 C7 C8 -102.4(3)
N2 N3 C8 C7 1.1(2)
N2 N3 C8 C9 -178.2(2)
N1 C7 C8 N3 -1.1(2)
C6 C7 C8 N3 174.8(2)
N1 C7 C8 C9 178.2(2)
C6 C7 C8 C9 -5.9(4)
N2 N1 C10 C11 -49.9(3)
C7 N1 C10 C11 129.3(2)
N1 C10 C11 C16 119.5(2)
N1 C10 C11 C12 -61.2(3)
C16 C11 C12 C13 -1.1(4)
C10 C11 C12 C13 179.6(2)
C11 C12 C13 C14 0.2(4)
C12 C13 C14 C15 0.6(4)
C13 C14 C15 C16 -0.4(4)
C12 C11 C16 C15 1.3(4)
C10 C11 C16 C15 -179.4(2)
C14 C15 C16 C11 -0.6(4)
